data_4078813
loop_
_publ_author_name
'Tolpygin, Aleksei O.'
'Shavyrin, Andrei S.'
'Cherkasov, Anton V.'
'Fukin, Georgy K.'
'Trifonov, Alexander A.'

_publ_section_title
;
 Chloro and Alkyl Rare-Earth Complexes Supported byansa-Bis(amidinate)
 Ligands with a Rigido-Phenylene Linker. Ligand Steric Bulk: A Means of
 Stabilization or Destabilization?
;
_journal_issue 15
_journal_name_full Organometallics
_journal_page_first 5405
_journal_paper_doi 10.1021/om3004306
_journal_volume 31
_journal_year 2012
_chemical_formula_sum 'C122 H164 N8 O4 Y2'
_chemical_formula_weight 1984.43
_chemical_name_systematic
; 
 ? 
;
_space_group_IT_number 15
_symmetry_cell_setting monoclinic
_symmetry_space_group_name_Hall '-C 2yc'
_symmetry_space_group_name_H-M 'C 1 2/c 1'
_atom_sites_solution_hydrogens geom
_atom_sites_solution_primary direct
_atom_sites_solution_secondary difmap
_audit_creation_method SHELXL-97
_cell_angle_alpha 90.00
_cell_angle_beta 105.7510(10)
_cell_angle_gamma 90.00
_cell_formula_units_Z 8
_cell_length_a 30.5945(13)
_cell_length_b 22.7252(10)
_cell_length_c 33.2068(14)
_cell_measurement_reflns_used 850
_cell_measurement_temperature 100(2)
_cell_measurement_theta_max 30
_cell_measurement_theta_min 2
_cell_volume 22220.6(17)
_computing_cell_refinement 'Bruker SMART'
_computing_data_collection 'Bruker SMART'
_computing_data_reduction 'Bruker SHELXTL'
_computing_molecular_graphics 'Bruker SHELXTL'
_computing_publication_material 'Bruker SHELXTL'
_computing_structure_refinement 'SHELXL-97 (Sheldrick, 1997)'
_computing_structure_solution 'SHELXS-97 (Sheldrick, 1990)'
_diffrn_ambient_temperature 100(2)
_diffrn_measured_fraction_theta_full 0.998
_diffrn_measured_fraction_theta_max 0.998
_diffrn_measurement_device_type 'CCD area detector'
_diffrn_measurement_method 'phi and omega scans'
_diffrn_radiation_monochromator graphite
_diffrn_radiation_source 'fine-focus sealed tube'
_diffrn_radiation_type MoK\a
_diffrn_radiation_wavelength 0.71073
_diffrn_reflns_av_R_equivalents 0.1284
_diffrn_reflns_av_sigmaI/netI 0.1648
_diffrn_reflns_limit_h_max 35
_diffrn_reflns_limit_h_min -38
_diffrn_reflns_limit_k_max 28
_diffrn_reflns_limit_k_min -28
_diffrn_reflns_limit_l_max 41
_diffrn_reflns_limit_l_min -32
_diffrn_reflns_number 69252
_diffrn_reflns_theta_full 26.50
_diffrn_reflns_theta_max 26.50
_diffrn_reflns_theta_min 1.13
_exptl_absorpt_coefficient_mu 1.094
_exptl_absorpt_correction_T_max 0.8191
_exptl_absorpt_correction_T_min 0.6053
_exptl_absorpt_correction_type multi-scan
_exptl_absorpt_process_details 'SADABS (Sheldrick, 1998)'
_exptl_crystal_colour yellow
_exptl_crystal_density_diffrn 1.186
_exptl_crystal_density_method 'not measured'
_exptl_crystal_description prism
_exptl_crystal_F_000 8496
_exptl_crystal_size_max 0.51
_exptl_crystal_size_mid 0.21
_exptl_crystal_size_min 0.19
_refine_diff_density_max 1.134
_refine_diff_density_min -0.541
_refine_diff_density_rms 0.095
_refine_ls_extinction_method none
_refine_ls_goodness_of_fit_ref 1.006
_refine_ls_hydrogen_treatment constr
_refine_ls_matrix_type full
_refine_ls_number_parameters 1185
_refine_ls_number_reflns 22971
_refine_ls_number_restraints 84
_refine_ls_restrained_S_all 1.015
_refine_ls_R_factor_all 0.1761
_refine_ls_R_factor_gt 0.0778
_refine_ls_shift/su_max 0.001
_refine_ls_shift/su_mean 0.000
_refine_ls_structure_factor_coef Fsqd
_refine_ls_weighting_details 'calc w=1/[\s^2^(Fo^2^)+(0.0722P)^2^+0.0000P] where P=(Fo^2^+2Fc^2^)/3'
_refine_ls_weighting_scheme calc
_refine_ls_wR_factor_gt 0.1555
_refine_ls_wR_factor_ref 0.1784
_reflns_number_gt 11311
_reflns_number_total 22971
_reflns_threshold_expression >2sigma(I)
_cod_data_source_file om3004306_si_001.cif
_cod_data_source_block yam4m
_cod_depositor_comments
;
The following automatic conversions were performed:

'_symmetry_cell_setting' value 'Monoclinic' changed to 'monoclinic'
according to /home/saulius/struct/CIF-dictionaries/cif_core.dic
dictionary named 'cif_core.dic' version 2.4.2 from 2011-04-26.

Automatic conversion script
Id: cif_fix_values 1891 2012-01-12 08:04:46Z andrius 
;
_cod_original_sg_symbol_H-M C2/c
_cod_database_code 4078813

loop_
_symmetry_equiv_pos_as_xyz
'x, y, z'
'-x, y, -z+1/2'
'x+1/2, y+1/2, z'
'-x+1/2, y+1/2, -z+1/2'
'-x, -y, -z'
'x, -y, z-1/2'
'-x+1/2, -y+1/2, -z'
'x+1/2, -y+1/2, z-1/2'

loop_
_atom_site_label
_atom_site_type_symbol
_atom_site_fract_x
_atom_site_fract_y
_atom_site_fract_z
_atom_site_U_iso_or_equiv
_atom_site_adp_type
_atom_site_occupancy
_atom_site_symmetry_multiplicity
_atom_site_calc_flag
_atom_site_refinement_flags
Y1 Y 0.322589(10) 0.294708(13) -0.177162(11) 0.02422(8) Uani 1 1 d .
Y2 Y 0.214392(10) 0.313580(13) -0.154363(11) 0.02531(8) Uani 1 1 d .
O1 O 0.25059(7) 0.32753(9) -0.20309(7) 0.0260(6) Uani 1 1 d .
O2 O 0.28244(7) 0.26729(9) -0.13201(7) 0.0247(6) Uani 1 1 d .
N1 N 0.36136(8) 0.33001(11) -0.22871(9) 0.0264(7) Uani 1 1 d .
N2 N 0.31727(8) 0.25162(11) -0.24011(8) 0.0239(7) Uani 1 1 d .
N3 N 0.35952(8) 0.20246(11) -0.16374(8) 0.0256(7) Uani 1 1 d .
N4 N 0.40793(8) 0.12374(11) -0.13882(9) 0.0279(8) Uani 1 1 d .
N5 N 0.14500(8) 0.36244(11) -0.19614(9) 0.0278(7) Uani 1 1 d .
N6 N 0.16316(9) 0.36114(11) -0.12742(8) 0.0276(7) Uani 1 1 d .
N7 N 0.17556(9) 0.24151(11) -0.12852(8) 0.0275(8) Uani 1 1 d .
N8 N 0.13925(9) 0.15811(11) -0.11256(9) 0.0298(8) Uani 1 1 d .
C1 C 0.38451(11) 0.37892(13) -0.24155(11) 0.0300(9) Uani 1 1 d .
C2 C 0.42660(11) 0.39793(14) -0.21571(11) 0.0322(10) Uani 1 1 d .
C3 C 0.44649(12) 0.44909(15) -0.22748(13) 0.0438(12) Uani 1 1 d .
H3A H 0.4747 0.4629 -0.2103 0.053 Uiso 1 1 calc R
C4 C 0.42569(12) 0.47888(16) -0.26326(13) 0.0474(12) Uani 1 1 d .
H4A H 0.4397 0.5129 -0.2708 0.057 Uiso 1 1 calc R
C5 C 0.38479(12) 0.46021(15) -0.28838(13) 0.0441(11) Uani 1 1 d .
H5A H 0.3709 0.4815 -0.3131 0.053 Uiso 1 1 calc R
C6 C 0.36292(11) 0.41000(14) -0.27824(12) 0.0342(10) Uani 1 1 d .
C7 C 0.45243(11) 0.36560(15) -0.17670(11) 0.0347(10) Uani 1 1 d .
H7A H 0.4349 0.3291 -0.1747 0.042 Uiso 1 1 calc R
C8 C 0.49972(12) 0.34624(17) -0.17908(13) 0.0485(12) Uani 1 1 d .
H8A H 0.4967 0.3215 -0.2039 0.073 Uiso 1 1 calc R
H8B H 0.5147 0.3238 -0.1539 0.073 Uiso 1 1 calc R
H8C H 0.5180 0.3811 -0.1810 0.073 Uiso 1 1 calc R
C9 C 0.45652(12) 0.40115(16) -0.13649(12) 0.0435(11) Uani 1 1 d .
H9A H 0.4262 0.4132 -0.1351 0.065 Uiso 1 1 calc R
H9B H 0.4752 0.4361 -0.1366 0.065 Uiso 1 1 calc R
H9C H 0.4708 0.3768 -0.1121 0.065 Uiso 1 1 calc R
C10 C 0.31729(12) 0.39299(15) -0.30709(12) 0.0398(11) Uani 1 1 d .
H10A H 0.3073 0.3556 -0.2963 0.048 Uiso 1 1 calc R
C11 C 0.31845(13) 0.38256(17) -0.35229(12) 0.0505(13) Uani 1 1 d .
H11A H 0.3403 0.3513 -0.3530 0.076 Uiso 1 1 calc R
H11B H 0.3276 0.4189 -0.3637 0.076 Uiso 1 1 calc R
H11C H 0.2882 0.3708 -0.3692 0.076 Uiso 1 1 calc R
C12 C 0.28151(12) 0.44032(15) -0.30712(13) 0.0485(12) Uani 1 1 d .
H12A H 0.2808 0.4482 -0.2783 0.073 Uiso 1 1 calc R
H12B H 0.2516 0.4264 -0.3235 0.073 Uiso 1 1 calc R
H12C H 0.2893 0.4765 -0.3196 0.073 Uiso 1 1 calc R
C13 C 0.35439(11) 0.27731(13) -0.24684(10) 0.0253(9) Uani 1 1 d .
C14 C 0.38441(10) 0.24596(13) -0.27087(10) 0.0264(9) Uani 1 1 d .
C15 C 0.35407(11) 0.21581(15) -0.30941(11) 0.0373(10) Uani 1 1 d .
H15A H 0.3337 0.2449 -0.3267 0.056 Uiso 1 1 calc R
H15B H 0.3361 0.1852 -0.3006 0.056 Uiso 1 1 calc R
H15C H 0.3730 0.1980 -0.3257 0.056 Uiso 1 1 calc R
C16 C 0.41306(11) 0.20038(14) -0.24017(11) 0.0337(10) Uani 1 1 d .
H16A H 0.3928 0.1728 -0.2314 0.050 Uiso 1 1 calc R
H16B H 0.4320 0.2208 -0.2156 0.050 Uiso 1 1 calc R
H16C H 0.4325 0.1787 -0.2541 0.050 Uiso 1 1 calc R
C17 C 0.41739(11) 0.28575(15) -0.28534(11) 0.0352(10) Uani 1 1 d .
H17A H 0.4004 0.3170 -0.3033 0.053 Uiso 1 1 calc R
H17B H 0.4341 0.2625 -0.3011 0.053 Uiso 1 1 calc R
H17C H 0.4389 0.3034 -0.2609 0.053 Uiso 1 1 calc R
C18 C 0.30959(10) 0.19061(13) -0.23348(10) 0.0235(8) Uani 1 1 d .
C19 C 0.27564(11) 0.16068(14) -0.26239(11) 0.0292(9) Uani 1 1 d .
H19A H 0.2612 0.1788 -0.2884 0.035 Uiso 1 1 calc R
C20 C 0.26250(11) 0.10446(14) -0.25381(11) 0.0307(10) Uani 1 1 d .
H20A H 0.2398 0.0836 -0.2739 0.037 Uiso 1 1 calc R
C21 C 0.28308(11) 0.07990(15) -0.21561(12) 0.0351(10) Uani 1 1 d .
H21A H 0.2742 0.0416 -0.2095 0.042 Uiso 1 1 calc R
C22 C 0.31617(11) 0.10901(14) -0.18598(11) 0.0292(9) Uani 1 1 d .
H22A H 0.3296 0.0908 -0.1598 0.035 Uiso 1 1 calc R
C23 C 0.33052(10) 0.16634(13) -0.19424(11) 0.0259(9) Uani 1 1 d .
C24 C 0.39579(10) 0.17814(14) -0.13455(10) 0.0259(9) Uani 1 1 d .
C25 C 0.42123(11) 0.21930(14) -0.09911(11) 0.0293(10) Uani 1 1 d .
C26 C 0.39966(11) 0.28125(14) -0.10287(11) 0.0332(10) Uani 1 1 d .
H26A H 0.4177 0.3066 -0.0806 0.050 Uiso 1 1 calc R
H26B H 0.3686 0.2783 -0.1002 0.050 Uiso 1 1 calc R
H26D H 0.3989 0.2981 -0.1302 0.050 Uiso 1 1 calc R
C27 C 0.42070(12) 0.19468(15) -0.05627(11) 0.0377(11) Uani 1 1 d .
H27A H 0.4358 0.1562 -0.0521 0.057 Uiso 1 1 calc R
H27B H 0.3892 0.1903 -0.0551 0.057 Uiso 1 1 calc R
H27C H 0.4368 0.2218 -0.0343 0.057 Uiso 1 1 calc R
C28 C 0.47034(11) 0.22756(15) -0.10031(12) 0.0383(11) Uani 1 1 d .
H28A H 0.4867 0.1902 -0.0935 0.057 Uiso 1 1 calc R
H28B H 0.4849 0.2575 -0.0798 0.057 Uiso 1 1 calc R
H28C H 0.4709 0.2403 -0.1284 0.057 Uiso 1 1 calc R
C29 C 0.44206(11) 0.08956(14) -0.11245(11) 0.0282(9) Uani 1 1 d .
C30 C 0.43197(12) 0.05378(15) -0.08178(11) 0.0362(10) Uani 1 1 d .
C31 C 0.46544(13) 0.01541(17) -0.05864(12) 0.0477(12) Uani 1 1 d .
H31A H 0.4588 -0.0089 -0.0378 0.057 Uiso 1 1 calc R
C32 C 0.50795(13) 0.01246(17) -0.06576(13) 0.0519(12) Uani 1 1 d .
H32A H 0.5308 -0.0121 -0.0488 0.062 Uiso 1 1 calc R
C33 C 0.51694(12) 0.04503(15) -0.09732(12) 0.0404(11) Uani 1 1 d .
H33A H 0.5457 0.0413 -0.1029 0.048 Uiso 1 1 calc R
C34 C 0.48459(11) 0.08367(15) -0.12151(11) 0.0330(10) Uani 1 1 d .
C35 C 0.38499(11) 0.05204(15) -0.07457(12) 0.0376(10) Uani 1 1 d .
H35A H 0.3689 0.0889 -0.0867 0.045 Uiso 1 1 calc R
C36 C 0.35776(13) -0.00024(16) -0.09867(14) 0.0539(13) Uani 1 1 d .
H36A H 0.3573 0.0023 -0.1282 0.081 Uiso 1 1 calc R
H36B H 0.3266 0.0011 -0.0962 0.081 Uiso 1 1 calc R
H36C H 0.3721 -0.0373 -0.0869 0.081 Uiso 1 1 calc R
C37 C 0.38516(13) 0.04961(17) -0.02906(12) 0.0527(12) Uani 1 1 d .
H37A H 0.4041 0.0815 -0.0137 0.079 Uiso 1 1 calc R
H37B H 0.3974 0.0117 -0.0171 0.079 Uiso 1 1 calc R
H37C H 0.3541 0.0541 -0.0268 0.079 Uiso 1 1 calc R
C38 C 0.49480(12) 0.11489(16) -0.15778(11) 0.0390(11) Uani 1 1 d .
H38A H 0.4729 0.1483 -0.1659 0.047 Uiso 1 1 calc R
C39 C 0.48699(15) 0.0738(2) -0.19477(13) 0.0653(15) Uani 1 1 d .
H39A H 0.4559 0.0586 -0.2015 0.098 Uiso 1 1 calc R
H39B H 0.5085 0.0410 -0.1879 0.098 Uiso 1 1 calc R
H39C H 0.4915 0.0953 -0.2190 0.098 Uiso 1 1 calc R
C40 C 0.54286(13) 0.14040(19) -0.14838(15) 0.0642(15) Uani 1 1 d .
H40A H 0.5453 0.1654 -0.1717 0.096 Uiso 1 1 calc R
H40B H 0.5649 0.1082 -0.1447 0.096 Uiso 1 1 calc R
H40C H 0.5491 0.1639 -0.1227 0.096 Uiso 1 1 calc R
C41 C 0.12436(10) 0.38549(14) -0.23760(11) 0.0291(9) Uani 1 1 d .
C42 C 0.10528(11) 0.34892(16) -0.27141(11) 0.0355(10) Uani 1 1 d .
C43 C 0.08917(12) 0.37312(17) -0.31095(12) 0.0457(12) Uani 1 1 d .
H43A H 0.0759 0.3482 -0.3340 0.055 Uiso 1 1 calc R
C44 C 0.09206(13) 0.43255(18) -0.31751(13) 0.0507(13) Uani 1 1 d .
H44A H 0.0810 0.4486 -0.3448 0.061 Uiso 1 1 calc R
C45 C 0.11122(12) 0.46844(18) -0.28410(12) 0.0458(12) Uani 1 1 d .
H45A H 0.1135 0.5095 -0.2887 0.055 Uiso 1 1 calc R
C46 C 0.12718(11) 0.44652(15) -0.24431(12) 0.0349(10) Uani 1 1 d .
C47 C 0.09971(12) 0.28324(15) -0.26682(13) 0.0412(11) Uani 1 1 d .
H47A H 0.1140 0.2728 -0.2369 0.049 Uiso 1 1 calc R
C48 C 0.12300(15) 0.24641(19) -0.29360(13) 0.0657(15) Uani 1 1 d .
H48A H 0.1554 0.2560 -0.2863 0.099 Uiso 1 1 calc R
H48B H 0.1093 0.2551 -0.3233 0.099 Uiso 1 1 calc R
H48C H 0.1192 0.2045 -0.2884 0.099 Uiso 1 1 calc R
C49 C 0.04983(14) 0.26606(19) -0.27710(17) 0.0745(18) Uani 1 1 d .
H49A H 0.0334 0.2946 -0.2645 0.112 Uiso 1 1 calc R
H49B H 0.0471 0.2268 -0.2659 0.112 Uiso 1 1 calc R
H49C H 0.0369 0.2658 -0.3075 0.112 Uiso 1 1 calc R
C50 C 0.14932(12) 0.48680(14) -0.20755(12) 0.0368(11) Uani 1 1 d .
H50A H 0.1414 0.4712 -0.1823 0.044 Uiso 1 1 calc R
C51 C 0.20095(12) 0.48420(16) -0.19881(12) 0.0446(12) Uani 1 1 d .
H51A H 0.2116 0.4444 -0.1897 0.067 Uiso 1 1 calc R
H51B H 0.2149 0.5124 -0.1767 0.067 Uiso 1 1 calc R
H51C H 0.2095 0.4941 -0.2244 0.067 Uiso 1 1 calc R
C52 C 0.13256(13) 0.55107(15) -0.21388(13) 0.0508(13) Uani 1 1 d .
H52A H 0.0993 0.5517 -0.2218 0.076 Uiso 1 1 calc R
H52B H 0.1435 0.5693 -0.2361 0.076 Uiso 1 1 calc R
H52C H 0.1443 0.5730 -0.1878 0.076 Uiso 1 1 calc R
C53 C 0.12955(11) 0.36505(13) -0.16241(11) 0.0272(9) Uani 1 1 d .
C54 C 0.07954(11) 0.37071(15) -0.16133(11) 0.0314(9) Uani 1 1 d .
C55 C 0.06397(12) 0.30703(15) -0.15566(13) 0.0431(11) Uani 1 1 d .
H55A H 0.0855 0.2888 -0.1315 0.065 Uiso 1 1 calc R
H55B H 0.0629 0.2841 -0.1809 0.065 Uiso 1 1 calc R
H55C H 0.0337 0.3080 -0.1510 0.065 Uiso 1 1 calc R
C56 C 0.07611(12) 0.40806(17) -0.12420(12) 0.0493(12) Uani 1 1 d .
H56A H 0.0911 0.4460 -0.1250 0.074 Uiso 1 1 calc R
H56B H 0.0910 0.3876 -0.0981 0.074 Uiso 1 1 calc R
H56C H 0.0441 0.4146 -0.1256 0.074 Uiso 1 1 calc R
C57 C 0.04728(11) 0.39717(16) -0.20077(12) 0.0391(11) Uani 1 1 d .
H57A H 0.0572 0.4371 -0.2050 0.059 Uiso 1 1 calc R
H57B H 0.0164 0.3985 -0.1975 0.059 Uiso 1 1 calc R
H57C H 0.0475 0.3728 -0.2250 0.059 Uiso 1 1 calc R
C58 C 0.16594(11) 0.32964(14) -0.09019(11) 0.0285(9) Uani 1 1 d .
C59 C 0.16950(11) 0.35769(15) -0.05188(11) 0.0352(10) Uani 1 1 d .
H59A H 0.1640 0.3988 -0.0517 0.042 Uiso 1 1 calc R
C60 C 0.18075(12) 0.32750(16) -0.01447(12) 0.0429(11) Uani 1 1 d .
H60A H 0.1823 0.3475 0.0110 0.051 Uiso 1 1 calc R
C61 C 0.18964(12) 0.26821(16) -0.01436(12) 0.0423(11) Uani 1 1 d .
H61A H 0.1980 0.2472 0.0113 0.051 Uiso 1 1 calc R
C62 C 0.18649(11) 0.23943(16) -0.05134(11) 0.0343(10) Uani 1 1 d .
H62A H 0.1928 0.1985 -0.0506 0.041 Uiso 1 1 calc R
C63 C 0.17449(10) 0.26779(14) -0.08973(10) 0.0250(9) Uani 1 1 d .
C64 C 0.16009(10) 0.18456(14) -0.13656(10) 0.0257(9) Uani 1 1 d .
C65 C 0.16907(11) 0.15666(14) -0.17643(11) 0.0314(9) Uani 1 1 d .
C66 C 0.12399(12) 0.14003(16) -0.20711(11) 0.0426(11) Uani 1 1 d .
H66A H 0.1056 0.1755 -0.2155 0.064 Uiso 1 1 calc R
H66B H 0.1077 0.1124 -0.1937 0.064 Uiso 1 1 calc R
H66C H 0.1297 0.1215 -0.2319 0.064 Uiso 1 1 calc R
C67 C 0.19818(13) 0.10145(14) -0.16474(12) 0.0440(11) Uani 1 1 d .
H67A H 0.2035 0.0841 -0.1900 0.066 Uiso 1 1 calc R
H67B H 0.1824 0.0729 -0.1516 0.066 Uiso 1 1 calc R
H67C H 0.2273 0.1119 -0.1451 0.066 Uiso 1 1 calc R
C68 C 0.19491(11) 0.19864(14) -0.19790(11) 0.0314(9) Uani 1 1 d .
H68A H 0.1784 0.2360 -0.2040 0.047 Uiso 1 1 calc R
H68B H 0.1975 0.1809 -0.2241 0.047 Uiso 1 1 calc R
H68C H 0.2253 0.2059 -0.1794 0.047 Uiso 1 1 calc R
C69 C 0.12267(11) 0.10035(14) -0.11357(10) 0.0294(9) Uani 1 1 d .
C70 C 0.07612(11) 0.08934(15) -0.13153(11) 0.0327(10) Uani 1 1 d .
C71 C 0.05966(12) 0.03302(15) -0.12790(11) 0.0367(11) Uani 1 1 d .
H71A H 0.0285 0.0247 -0.1404 0.044 Uiso 1 1 calc R
C72 C 0.08767(13) -0.01128(16) -0.10643(12) 0.0440(12) Uani 1 1 d .
H72A H 0.0757 -0.0495 -0.1047 0.053 Uiso 1 1 calc R
C73 C 0.13270(12) -0.00003(15) -0.08769(11) 0.0385(11) Uani 1 1 d .
H73A H 0.1515 -0.0304 -0.0725 0.046 Uiso 1 1 calc R
C74 C 0.15140(12) 0.05582(15) -0.09067(11) 0.0336(10) Uani 1 1 d .
C75 C 0.04427(11) 0.13754(15) -0.15349(11) 0.0345(10) Uani 1 1 d .
H75A H 0.0628 0.1673 -0.1638 0.041 Uiso 1 1 calc R
C76 C 0.02351(12) 0.16849(16) -0.12191(12) 0.0459(12) Uani 1 1 d .
H76A H 0.0477 0.1870 -0.1000 0.069 Uiso 1 1 calc R
H76B H 0.0076 0.1396 -0.1092 0.069 Uiso 1 1 calc R
H76C H 0.0020 0.1987 -0.1363 0.069 Uiso 1 1 calc R
C77 C 0.00750(13) 0.11553(16) -0.19111(13) 0.0516(13) Uani 1 1 d .
H77A H 0.0214 0.0926 -0.2093 0.077 Uiso 1 1 calc R
H77B H -0.0088 0.1492 -0.2067 0.077 Uiso 1 1 calc R
H77C H -0.0138 0.0906 -0.1816 0.077 Uiso 1 1 calc R
C78 C 0.19988(12) 0.06832(16) -0.06666(12) 0.0408(11) Uani 1 1 d .
H78A H 0.2094 0.1052 -0.0784 0.049 Uiso 1 1 calc R
C79 C 0.20323(14) 0.07955(18) -0.02093(12) 0.0536(13) Uani 1 1 d .
H79A H 0.1811 0.1097 -0.0187 0.080 Uiso 1 1 calc R
H79B H 0.2339 0.0932 -0.0067 0.080 Uiso 1 1 calc R
H79C H 0.1969 0.0430 -0.0079 0.080 Uiso 1 1 calc R
C80 C 0.23391(13) 0.01909(17) -0.07041(15) 0.0580(14) Uani 1 1 d .
H80A H 0.2323 0.0127 -0.1000 0.087 Uiso 1 1 calc R
H80B H 0.2261 -0.0174 -0.0583 0.087 Uiso 1 1 calc R
H80C H 0.2648 0.0310 -0.0553 0.087 Uiso 1 1 calc R
C81 C 0.23235(12) 0.34426(17) -0.24538(11) 0.0442(12) Uani 1 1 d .
H81A H 0.2021 0.3270 -0.2561 0.066 Uiso 1 1 calc R
H81B H 0.2522 0.3301 -0.2620 0.066 Uiso 1 1 calc R
H81C H 0.2301 0.3872 -0.2473 0.066 Uiso 1 1 calc R
C82 C 0.29070(11) 0.22006(14) -0.10187(11) 0.0332(10) Uani 1 1 d .
H82A H 0.2623 0.2097 -0.0953 0.050 Uiso 1 1 calc R
H82B H 0.3132 0.2327 -0.0763 0.050 Uiso 1 1 calc R
H82C H 0.3022 0.1857 -0.1135 0.050 Uiso 1 1 calc R
O1S O 0.33509(7) 0.39186(9) -0.14688(7) 0.0341(7) Uani 1 1 d .
O2S O 0.26234(7) 0.38825(9) -0.10678(7) 0.0329(7) Uani 1 1 d .
C1S C 0.32410(12) 0.43824(15) -0.17776(12) 0.0425(11) Uani 1 1 d .
H1SA H 0.3478 0.4684 -0.1710 0.064 Uiso 1 1 calc R
H1SB H 0.2949 0.4558 -0.1777 0.064 Uiso 1 1 calc R
H1SC H 0.3221 0.4219 -0.2055 0.064 Uiso 1 1 calc R
C2S C 0.34114(12) 0.41234(15) -0.10470(11) 0.0373(11) Uani 1 1 d .
H2SA H 0.3355 0.4553 -0.1050 0.045 Uiso 1 1 calc R
H2SB H 0.3729 0.4051 -0.0882 0.045 Uiso 1 1 calc R
C3S C 0.30914(11) 0.38128(15) -0.08446(12) 0.0361(10) Uani 1 1 d .
H3SA H 0.3166 0.3388 -0.0823 0.043 Uiso 1 1 calc R
H3SB H 0.3138 0.3966 -0.0557 0.043 Uiso 1 1 calc R
C4S C 0.24421(11) 0.44288(14) -0.09633(12) 0.0365(10) Uani 1 1 d .
H4SA H 0.2613 0.4758 -0.1036 0.055 Uiso 1 1 calc R
H4SB H 0.2468 0.4438 -0.0663 0.055 Uiso 1 1 calc R
H4SC H 0.2122 0.4462 -0.1120 0.055 Uiso 1 1 calc R
C5S C -0.02085(9) 0.30416(14) -0.07060(9) 0.094(2) Uani 1 1 d G
H5SA H -0.0078 0.3026 -0.0935 0.113 Uiso 1 1 calc R
C6S C -0.01356(11) 0.35293(13) -0.04436(10) 0.098(2) Uani 1 1 d G
H6SA H 0.0045 0.3847 -0.0493 0.118 Uiso 1 1 calc R
C7S C -0.03272(13) 0.35523(17) -0.01093(10) 0.096(2) Uani 1 1 d G
H7SA H -0.0277 0.3886 0.0070 0.115 Uiso 1 1 calc R
C8S C -0.05917(12) 0.3088(2) -0.00374(10) 0.104(2) Uani 1 1 d G
H8SA H -0.0723 0.3103 0.0191 0.125 Uiso 1 1 calc R
C9S C -0.06646(12) 0.25998(19) -0.02998(12) 0.130(2) Uani 1 1 d GU
H9SA H -0.0845 0.2282 -0.0251 0.156 Uiso 1 1 calc R
C10S C -0.04730(12) 0.25768(14) -0.06341(11) 0.120(2) Uani 1 1 d G
H10B H -0.0523 0.2243 -0.0813 0.144 Uiso 1 1 calc R
C11S C 0.04531(11) 0.15832(14) -0.01026(8) 0.117(2) Uani 1 1 d G
H11D H 0.0422 0.1981 -0.0194 0.141 Uiso 1 1 calc R
C12S C 0.01616(12) 0.13532(18) 0.01137(10) 0.118(2) Uani 1 1 d G
H12D H -0.0069 0.1594 0.0170 0.142 Uiso 1 1 calc R
C13S C 0.02069(15) 0.07711(18) 0.02471(11) 0.111(2) Uani 1 1 d G
H13A H 0.0008 0.0614 0.0395 0.134 Uiso 1 1 calc R
C14S C 0.05438(16) 0.04190(15) 0.01642(11) 0.144(3) Uani 1 1 d G
H14A H 0.0575 0.0021 0.0255 0.173 Uiso 1 1 calc R
C15S C 0.08353(14) 0.06490(17) -0.00520(12) 0.104(2) Uani 1 1 d G
H15D H 0.1066 0.0408 -0.0109 0.125 Uiso 1 1 calc R
C16S C 0.07899(12) 0.12311(17) -0.01855(10) 0.108(2) Uani 1 1 d G
H16D H 0.0989 0.1388 -0.0333 0.130 Uiso 1 1 calc R
C17S C 0.31718(11) -0.06818(14) 0.01790(9) 0.132(3) Uani 1 1 d GU
H17D H 0.3224 -0.0599 -0.0084 0.159 Uiso 1 1 calc R
C18S C 0.34782(11) -0.04875(15) 0.05450(10) 0.089(2) Uani 1 1 d G
H18A H 0.3740 -0.0272 0.0532 0.107 Uiso 1 1 calc R
C19S C 0.34015(13) -0.06086(16) 0.09305(10) 0.0822(18) Uani 1 1 d G
H19B H 0.3611 -0.0476 0.1181 0.099 Uiso 1 1 calc R
C20S C 0.30185(14) -0.09241(18) 0.09500(11) 0.103(2) Uani 1 1 d G
H20B H 0.2966 -0.1007 0.1213 0.123 Uiso 1 1 calc R
C21S C 0.27122(13) -0.1118(2) 0.05840(13) 0.138(3) Uani 1 1 d GU
H21B H 0.2450 -0.1334 0.0597 0.165 Uiso 1 1 calc R
C22S C 0.27888(11) -0.09972(17) 0.01985(11) 0.175(3) Uani 1 1 d GU
H22B H 0.2579 -0.1130 -0.0052 0.210 Uiso 1 1 calc R
C23S C 0.13763(12) 0.13008(14) -0.39968(12) 0.168(3) Uani 1 1 d GU
H23A H 0.1517 0.1527 -0.4167 0.202 Uiso 1 1 calc R
C24S C 0.09725(12) 0.10059(17) -0.41766(13) 0.148(3) Uani 1 1 d GU
H24A H 0.0837 0.1031 -0.4470 0.178 Uiso 1 1 calc R
C25S C 0.07662(12) 0.06743(17) -0.39277(16) 0.125(3) Uani 1 1 d GU
H25A H 0.0490 0.0473 -0.4051 0.149 Uiso 1 1 calc R
C26S C 0.09639(16) 0.06376(18) -0.34990(16) 0.129(3) Uani 1 1 d GU
H26C H 0.0823 0.0411 -0.3329 0.155 Uiso 1 1 calc R
C27S C 0.13678(16) 0.09325(18) -0.33191(12) 0.131(3) Uani 1 1 d G
H27D H 0.1503 0.0907 -0.3026 0.157 Uiso 1 1 calc R
C28S C 0.15740(12) 0.12641(16) -0.35680(13) 0.110(3) Uani 1 1 d G
H28D H 0.1850 0.1466 -0.3445 0.133 Uiso 1 1 calc R
C29S C 0.18704(9) 0.31823(12) -0.36547(10) 0.0818(18) Uani 1 1 d G
H29A H 0.1768 0.3379 -0.3445 0.098 Uiso 1 1 calc R
C30S C 0.22290(10) 0.27859(13) -0.35420(10) 0.0800(18) Uani 1 1 d G
H30A H 0.2372 0.2711 -0.3255 0.096 Uiso 1 1 calc R
C31S C 0.23787(12) 0.24984(15) -0.38494(13) 0.088(2) Uani 1 1 d G
H31B H 0.2624 0.2227 -0.3772 0.105 Uiso 1 1 calc R
C32S C 0.21698(15) 0.26074(19) -0.42695(12) 0.118(2) Uani 1 1 d GU
H32B H 0.2272 0.2411 -0.4480 0.141 Uiso 1 1 calc R
C33S C 0.18112(14) 0.30038(19) -0.43822(9) 0.142(3) Uani 1 1 d GU
H33B H 0.1668 0.3078 -0.4669 0.170 Uiso 1 1 calc R
C34S C 0.16615(11) 0.32912(15) -0.40748(10) 0.120(3) Uani 1 1 d G
H34A H 0.1416 0.3562 -0.4152 0.144 Uiso 1 1 calc R
C35S C 0.64357(15) 0.25639(19) -0.06970(13) 0.185(4) Uani 1 1 d GU
H35B H 0.6524 0.2217 -0.0813 0.222 Uiso 1 1 calc R
C36S C 0.59931(15) 0.2771(2) -0.08412(15) 0.173(4) Uani 1 1 d G
H36D H 0.5779 0.2565 -0.1056 0.208 Uiso 1 1 calc R
C37S C 0.58632(17) 0.3279(2) -0.06709(19) 0.152(4) Uani 1 1 d G
H37D H 0.5561 0.3420 -0.0769 0.182 Uiso 1 1 calc R
C38S C 0.6176(2) 0.35797(19) -0.03563(17) 0.144(3) Uani 1 1 d GU
H38B H 0.6087 0.3927 -0.0240 0.173 Uiso 1 1 calc R
C39S C 0.6618(2) 0.3373(2) -0.02120(15) 0.219(4) Uani 1 1 d GU
H39D H 0.6832 0.3579 0.0003 0.263 Uiso 1 1 calc R
C40S C 0.67484(15) 0.2865(2) -0.03823(16) 0.286(5) Uani 1 1 d GU
H40D H 0.7051 0.2724 -0.0284 0.343 Uiso 1 1 calc R

loop_
_atom_site_aniso_label
_atom_site_aniso_U_11
_atom_site_aniso_U_22
_atom_site_aniso_U_33
_atom_site_aniso_U_23
_atom_site_aniso_U_13
_atom_site_aniso_U_12
Y1 0.02397(15) 0.01622(14) 0.03472(18) 0.00003(15) 0.01183(13) 0.00103(13)
Y2 0.02547(15) 0.01749(15) 0.03567(19) -0.00197(15) 0.01291(13) -0.00031(14)
O1 0.0262(11) 0.0201(11) 0.0323(13) -0.0006(10) 0.0092(10) 0.0010(9)
O2 0.0237(11) 0.0193(11) 0.0325(13) 0.0027(10) 0.0101(9) 0.0015(9)
N1 0.0207(13) 0.0176(14) 0.0455(18) 0.0027(13) 0.0167(12) -0.0002(11)
N2 0.0227(13) 0.0165(13) 0.0343(16) 0.0024(13) 0.0110(12) 0.0008(11)
N3 0.0243(13) 0.0170(13) 0.0363(16) -0.0043(13) 0.0097(12) -0.0009(11)
N4 0.0279(14) 0.0205(14) 0.0381(17) 0.0066(13) 0.0138(12) 0.0036(12)
N5 0.0308(14) 0.0164(13) 0.0410(17) -0.0039(13) 0.0178(13) -0.0008(12)
N6 0.0294(14) 0.0214(14) 0.0351(16) -0.0062(13) 0.0140(12) -0.0019(12)
N7 0.0333(15) 0.0167(14) 0.0349(17) -0.0067(13) 0.0133(13) -0.0036(12)
N8 0.0336(15) 0.0201(14) 0.0375(17) -0.0013(13) 0.0126(13) -0.0058(12)
C1 0.0327(17) 0.0156(16) 0.049(2) -0.0049(16) 0.0242(16) 0.0014(14)
C2 0.0321(18) 0.0200(17) 0.050(2) 0.0008(17) 0.0208(16) 0.0026(15)
C3 0.0301(19) 0.029(2) 0.078(3) -0.001(2) 0.0243(19) -0.0038(16)
C4 0.048(2) 0.0211(18) 0.080(3) 0.007(2) 0.028(2) -0.0054(17)
C5 0.044(2) 0.0259(19) 0.068(3) 0.015(2) 0.0237(19) 0.0057(17)
C6 0.0354(18) 0.0206(17) 0.053(2) 0.0084(17) 0.0228(17) 0.0075(15)
C7 0.0308(18) 0.0271(18) 0.048(2) -0.0066(18) 0.0139(17) -0.0056(16)
C8 0.037(2) 0.045(2) 0.069(3) -0.001(2) 0.0238(19) 0.0027(19)
C9 0.035(2) 0.037(2) 0.061(3) -0.006(2) 0.0169(18) -0.0074(17)
C10 0.041(2) 0.0192(17) 0.058(3) 0.0107(18) 0.0109(19) -0.0017(16)
C11 0.061(3) 0.034(2) 0.058(3) 0.013(2) 0.018(2) 0.0113(19)
C12 0.044(2) 0.028(2) 0.077(3) 0.015(2) 0.024(2) 0.0105(18)
C13 0.0292(17) 0.0173(16) 0.0312(19) 0.0064(15) 0.0112(15) 0.0069(14)
C14 0.0268(16) 0.0172(16) 0.040(2) 0.0014(16) 0.0167(15) 0.0025(14)
C15 0.0372(19) 0.029(2) 0.050(2) -0.0034(18) 0.0195(17) 0.0032(16)
C16 0.0342(18) 0.0238(18) 0.050(2) -0.0004(17) 0.0229(16) 0.0037(15)
C17 0.0383(18) 0.0288(19) 0.047(2) 0.0040(18) 0.0266(16) 0.0035(16)
C18 0.0198(15) 0.0169(16) 0.0355(19) -0.0013(15) 0.0105(14) 0.0047(13)
C19 0.0317(18) 0.0223(17) 0.037(2) 0.0032(16) 0.0155(15) 0.0018(15)
C20 0.0259(17) 0.0202(17) 0.047(2) -0.0097(17) 0.0123(16) -0.0009(14)
C21 0.0358(19) 0.0182(17) 0.055(2) 0.0007(18) 0.0181(17) -0.0014(15)
C22 0.0301(18) 0.0193(17) 0.041(2) -0.0021(16) 0.0136(16) 0.0043(15)
C23 0.0235(16) 0.0152(15) 0.043(2) -0.0027(16) 0.0155(15) 0.0016(13)
C24 0.0257(16) 0.0220(17) 0.0351(19) 0.0011(16) 0.0168(14) 0.0015(14)
C25 0.0260(18) 0.0248(18) 0.036(2) 0.0004(16) 0.0055(15) 0.0062(14)
C26 0.036(2) 0.0228(18) 0.037(2) -0.0064(17) 0.0043(17) -0.0017(15)
C27 0.045(2) 0.0267(19) 0.038(2) -0.0019(18) 0.0044(17) 0.0110(17)
C28 0.034(2) 0.0240(18) 0.052(3) -0.0014(18) 0.0049(18) 0.0049(16)
C29 0.0305(17) 0.0212(17) 0.036(2) 0.0011(16) 0.0148(15) 0.0023(15)
C30 0.044(2) 0.0273(19) 0.041(2) 0.0074(18) 0.0182(17) 0.0103(17)
C31 0.057(2) 0.042(2) 0.053(2) 0.017(2) 0.0290(19) 0.0207(19)
C32 0.055(2) 0.048(2) 0.059(3) 0.024(2) 0.027(2) 0.030(2)
C33 0.0344(19) 0.036(2) 0.054(2) 0.008(2) 0.0180(18) 0.0121(17)
C34 0.0360(19) 0.0279(19) 0.038(2) 0.0018(17) 0.0148(16) 0.0050(16)
C35 0.0376(19) 0.0255(19) 0.058(2) 0.0110(18) 0.0269(17) 0.0064(16)
C36 0.054(2) 0.033(2) 0.081(3) 0.011(2) 0.029(2) 0.0069(19)
C37 0.055(2) 0.045(2) 0.071(3) 0.020(2) 0.039(2) 0.014(2)
C38 0.038(2) 0.037(2) 0.046(2) 0.0062(19) 0.0182(17) 0.0102(17)
C39 0.088(3) 0.070(3) 0.046(3) 0.012(2) 0.033(2) 0.008(3)
C40 0.048(2) 0.054(3) 0.096(3) 0.025(3) 0.029(2) 0.002(2)
C41 0.0215(16) 0.0291(18) 0.039(2) -0.0009(17) 0.0124(15) 0.0048(14)
C42 0.0314(19) 0.036(2) 0.039(2) -0.0029(18) 0.0097(17) 0.0085(16)
C43 0.042(2) 0.051(2) 0.043(2) -0.003(2) 0.0100(19) 0.0116(19)
C44 0.057(2) 0.056(3) 0.039(2) 0.005(2) 0.015(2) 0.016(2)
C45 0.049(2) 0.043(2) 0.046(2) 0.009(2) 0.0126(19) 0.0034(19)
C46 0.0282(18) 0.034(2) 0.043(2) 0.0021(19) 0.0102(16) 0.0038(16)
C47 0.043(2) 0.029(2) 0.049(2) -0.0101(19) 0.0068(18) 0.0040(17)
C48 0.091(3) 0.054(3) 0.050(3) -0.010(2) 0.016(2) 0.023(2)
C49 0.057(3) 0.039(2) 0.114(4) -0.002(3) -0.001(3) -0.005(2)
C50 0.043(2) 0.0226(18) 0.046(2) 0.0055(18) 0.0132(18) 0.0010(16)
C51 0.048(2) 0.033(2) 0.047(3) 0.010(2) 0.004(2) -0.0052(18)
C52 0.062(3) 0.027(2) 0.066(3) 0.002(2) 0.021(2) 0.0026(19)
C53 0.0353(18) 0.0100(15) 0.039(2) -0.0048(15) 0.0142(16) -0.0021(14)
C54 0.0258(17) 0.0270(18) 0.047(2) -0.0069(17) 0.0201(15) -0.0018(15)
C55 0.0354(19) 0.036(2) 0.062(3) 0.003(2) 0.0193(18) -0.0017(17)
C56 0.040(2) 0.048(2) 0.067(3) -0.018(2) 0.0262(19) 0.0033(19)
C57 0.0246(18) 0.038(2) 0.060(3) 0.005(2) 0.0198(17) 0.0051(16)
C58 0.0290(17) 0.0272(18) 0.033(2) -0.0037(16) 0.0153(15) -0.0005(15)
C59 0.0380(19) 0.0253(18) 0.046(2) -0.0077(18) 0.0176(17) -0.0011(16)
C60 0.055(2) 0.037(2) 0.040(2) -0.0080(19) 0.0193(18) -0.0045(19)
C61 0.052(2) 0.039(2) 0.034(2) -0.0025(19) 0.0088(18) -0.0015(19)
C62 0.039(2) 0.0295(19) 0.037(2) 0.0001(18) 0.0142(17) -0.0011(16)
C63 0.0228(16) 0.0222(17) 0.034(2) -0.0082(16) 0.0136(14) -0.0016(14)
C64 0.0243(16) 0.0207(16) 0.0320(19) -0.0036(16) 0.0074(14) -0.0036(14)
C65 0.0342(18) 0.0228(17) 0.043(2) -0.0067(17) 0.0196(16) -0.0065(15)
C66 0.054(2) 0.039(2) 0.040(2) -0.0130(19) 0.0221(18) -0.0160(18)
C67 0.066(2) 0.0146(17) 0.064(3) -0.0032(18) 0.0392(19) 0.0020(17)
C68 0.0386(18) 0.0230(18) 0.036(2) -0.0068(16) 0.0167(15) -0.0035(15)
C69 0.0356(19) 0.0221(17) 0.031(2) -0.0049(16) 0.0096(16) -0.0017(15)
C70 0.0373(19) 0.0266(18) 0.035(2) -0.0022(17) 0.0116(16) -0.0018(16)
C71 0.0317(19) 0.033(2) 0.045(2) -0.0019(19) 0.0089(17) -0.0099(16)
C72 0.058(2) 0.0268(19) 0.049(3) 0.0004(19) 0.018(2) -0.0123(18)
C73 0.045(2) 0.0258(19) 0.040(2) 0.0019(18) 0.0050(18) -0.0017(17)
C74 0.039(2) 0.0293(19) 0.031(2) 0.0015(17) 0.0075(16) -0.0052(16)
C75 0.0336(19) 0.034(2) 0.036(2) 0.0018(18) 0.0087(16) 0.0047(16)
C76 0.051(2) 0.036(2) 0.056(3) 0.000(2) 0.0232(19) 0.0044(18)
C77 0.048(2) 0.032(2) 0.063(3) 0.000(2) -0.003(2) 0.0094(19)
C78 0.044(2) 0.034(2) 0.040(2) -0.0011(19) 0.0052(19) -0.0018(18)
C79 0.055(3) 0.049(2) 0.048(3) 0.006(2) -0.001(2) -0.011(2)
C80 0.043(2) 0.042(2) 0.082(3) 0.004(2) 0.005(2) 0.001(2)
C81 0.039(2) 0.056(2) 0.038(2) 0.011(2) 0.0123(18) 0.0131(19)
C82 0.0398(19) 0.0265(19) 0.036(2) 0.0123(17) 0.0149(16) 0.0067(16)
O1S 0.0352(13) 0.0214(12) 0.0478(15) -0.0037(12) 0.0149(11) -0.0036(10)
O2S 0.0310(12) 0.0200(12) 0.0476(15) -0.0090(11) 0.0102(11) 0.0028(10)
C1S 0.041(2) 0.0270(19) 0.063(3) 0.002(2) 0.0201(19) 0.0000(17)
C2S 0.037(2) 0.0292(19) 0.045(2) -0.0159(18) 0.0104(17) -0.0055(16)
C3S 0.035(2) 0.0278(19) 0.046(2) -0.0096(18) 0.0123(17) 0.0067(16)
C4S 0.036(2) 0.0257(19) 0.048(2) -0.0084(18) 0.0119(17) 0.0066(16)
C5S 0.115(4) 0.091(4) 0.085(4) 0.029(3) 0.041(3) 0.037(3)
C6S 0.092(4) 0.074(4) 0.129(5) 0.023(4) 0.031(4) 0.011(3)
C7S 0.093(4) 0.067(3) 0.108(5) -0.008(3) -0.006(4) 0.028(3)
C8S 0.097(4) 0.138(5) 0.081(4) 0.016(4) 0.032(3) 0.043(4)
C9S 0.136(4) 0.116(4) 0.161(5) -0.010(4) 0.079(4) -0.024(4)
C10S 0.159(5) 0.088(4) 0.135(5) -0.025(4) 0.080(4) -0.035(4)
C11S 0.147(5) 0.142(6) 0.071(4) -0.026(4) 0.044(4) -0.032(5)
C12S 0.127(5) 0.151(6) 0.080(4) -0.053(4) 0.032(4) -0.041(5)
C13S 0.140(5) 0.128(5) 0.061(4) -0.028(4) 0.019(4) -0.057(4)
C14S 0.141(5) 0.142(6) 0.120(6) -0.010(5) -0.016(5) -0.083(5)
C15S 0.104(4) 0.118(5) 0.079(4) -0.009(4) 0.008(4) -0.029(4)
C16S 0.105(4) 0.159(6) 0.058(4) -0.012(4) 0.020(3) -0.002(5)
C17S 0.150(5) 0.131(5) 0.111(4) 0.028(4) 0.027(4) -0.049(4)
C18S 0.084(4) 0.084(4) 0.085(4) 0.008(3) 0.001(3) -0.014(3)
C19S 0.063(3) 0.090(4) 0.093(4) -0.004(3) 0.020(3) -0.008(3)
C20S 0.115(5) 0.095(4) 0.084(4) -0.007(4) 0.003(4) -0.032(4)
C21S 0.143(5) 0.137(5) 0.126(5) 0.013(4) 0.026(4) -0.041(4)
C22S 0.171(6) 0.183(6) 0.161(6) 0.044(5) 0.029(5) -0.042(5)
C23S 0.165(5) 0.146(5) 0.167(6) 0.016(5) 0.001(5) -0.045(4)
C24S 0.133(5) 0.135(5) 0.148(5) 0.036(4) -0.010(4) -0.023(4)
C25S 0.111(4) 0.112(4) 0.139(5) -0.018(4) 0.012(4) 0.013(4)
C26S 0.105(4) 0.119(4) 0.159(5) -0.028(4) 0.028(4) 0.030(4)
C27S 0.109(5) 0.071(4) 0.200(7) -0.055(4) 0.023(5) 0.013(4)
C28S 0.093(4) 0.075(4) 0.150(6) -0.004(4) 0.010(4) -0.029(3)
C29S 0.082(3) 0.061(3) 0.106(4) -0.019(3) 0.030(3) -0.010(3)
C30S 0.106(4) 0.049(3) 0.089(4) 0.006(3) 0.032(3) 0.001(3)
C31S 0.090(4) 0.085(4) 0.081(4) -0.013(3) 0.011(3) 0.024(3)
C32S 0.112(4) 0.135(5) 0.102(4) -0.020(4) 0.022(3) 0.031(4)
C33S 0.145(5) 0.156(5) 0.111(5) 0.013(4) 0.012(4) 0.054(4)
C34S 0.133(5) 0.091(4) 0.116(5) -0.006(4) 0.002(4) 0.047(4)
C35S 0.179(6) 0.222(6) 0.168(6) -0.006(5) 0.070(4) 0.026(5)
C36S 0.115(6) 0.151(7) 0.217(9) 0.011(7) -0.017(6) 0.018(6)
C37S 0.182(7) 0.071(4) 0.198(8) 0.015(5) 0.045(6) -0.004(5)
C38S 0.154(5) 0.124(4) 0.148(5) 0.062(4) 0.029(4) -0.037(4)
C39S 0.195(6) 0.219(7) 0.213(7) 0.027(6) 0.004(5) -0.004(6)
C40S 0.257(7) 0.328(8) 0.272(8) -0.031(6) 0.071(6) 0.019(6)

loop_
_atom_type_symbol
_atom_type_description
_atom_type_scat_dispersion_real
_atom_type_scat_dispersion_imag
_atom_type_scat_source
C C 0.0033 0.0016 'International Tables Vol C Tables 4.2.6.8 and 6.1.1.4'
H H 0.0000 0.0000 'International Tables Vol C Tables 4.2.6.8 and 6.1.1.4'
N N 0.0061 0.0033 'International Tables Vol C Tables 4.2.6.8 and 6.1.1.4'
O O 0.0106 0.0060 'International Tables Vol C Tables 4.2.6.8 and 6.1.1.4'
Y Y -2.7962 3.5667 'International Tables Vol C Tables 4.2.6.8 and 6.1.1.4'

loop_
_geom_angle_atom_site_label_1
_geom_angle_atom_site_label_2
_geom_angle_atom_site_label_3
_geom_angle
O1 Y1 O2 72.32(8)
O1 Y1 N2 88.44(8)
O2 Y1 N2 124.95(8)
O1 Y1 N3 136.85(8)
O2 Y1 N3 87.06(8)
N2 Y1 N3 72.72(9)
O1 Y1 O1S 83.39(7)
O2 Y1 O1S 91.65(8)
N2 Y1 O1S 137.80(9)
N3 Y1 O1S 135.94(8)
O1 Y1 N1 103.33(8)
O2 Y1 N1 175.48(8)
N2 Y1 N1 55.24(9)
N3 Y1 N1 97.12(9)
O1S Y1 N1 86.56(8)
O1 Y1 C13 104.80(8)
O2 Y1 C13 152.70(8)
N2 Y1 C13 28.92(9)
N3 Y1 C13 76.87(9)
O1S Y1 C13 115.26(9)
N1 Y1 C13 28.70(8)
O1 Y1 C18 94.17(8)
O2 Y1 C18 101.14(8)
N2 Y1 C18 27.82(9)
N3 Y1 C18 52.36(8)
O1S Y1 C18 165.62(9)
N1 Y1 C18 80.20(9)
C13 Y1 C18 51.60(9)
O1 Y1 C23 111.70(8)
O2 Y1 C23 86.78(9)
N2 Y1 C23 52.81(9)
N3 Y1 C23 27.53(8)
O1S Y1 C23 163.43(8)
N1 Y1 C23 96.11(9)
C13 Y1 C23 68.77(9)
C18 Y1 C23 27.12(9)
O1 Y1 Y2 35.77(6)
O2 Y1 Y2 37.20(5)
N2 Y1 Y2 113.73(6)
N3 Y1 Y2 118.89(7)
O1S Y1 Y2 81.65(6)
N1 Y1 Y2 138.31(6)
C13 Y1 Y2 137.78(6)
C18 Y1 Y2 104.61(6)
C23 Y1 Y2 106.33(6)
O1 Y2 O2 73.12(8)
O1 Y2 N6 138.77(9)
O2 Y2 N6 139.40(9)
O1 Y2 N7 141.08(9)
O2 Y2 N7 93.90(8)
N6 Y2 N7 73.36(9)
O1 Y2 N5 92.83(8)
O2 Y2 N5 165.23(9)
N6 Y2 N5 55.07(9)
N7 Y2 N5 94.42(9)
O1 Y2 O2S 92.32(8)
O2 Y2 O2S 77.26(7)
N6 Y2 O2S 77.19(8)
N7 Y2 O2S 121.07(9)
N5 Y2 O2S 108.52(8)
O1 Y2 C53 120.37(9)
O2 Y2 C53 166.26(9)
N6 Y2 C53 28.11(9)
N7 Y2 C53 77.00(9)
N5 Y2 C53 28.44(10)
O2S Y2 C53 98.43(8)
O1 Y2 C58 164.62(8)
O2 Y2 C58 114.83(8)
N6 Y2 C58 28.02(9)
N7 Y2 C58 53.71(9)
N5 Y2 C58 79.90(9)
O2S Y2 C58 77.41(8)
C53 Y2 C58 51.46(10)
O1 Y2 C63 166.94(8)
O2 Y2 C63 97.08(8)
N6 Y2 C63 54.08(9)
N7 Y2 C63 28.63(9)
N5 Y2 C63 96.07(9)
O2S Y2 C63 93.88(8)
C53 Y2 C63 69.99(9)
C58 Y2 C63 28.21(9)
O1 Y2 Y1 36.61(5)
O2 Y2 Y1 37.16(6)
N6 Y2 Y1 154.86(6)
N7 Y2 Y1 125.69(6)
N5 Y2 Y1 129.32(7)
O2S Y2 Y1 78.44(5)
C53 Y2 Y1 155.44(7)
C58 Y2 Y1 147.10(6)
C63 Y2 Y1 134.24(6)
C81 O1 Y2 128.5(2)
C81 O1 Y1 123.2(2)
Y2 O1 Y1 107.61(9)
C82 O2 Y1 129.70(19)
C82 O2 Y2 122.97(19)
Y1 O2 Y2 105.64(8)
C13 N1 C1 126.2(3)
C13 N1 Y1 88.4(2)
C1 N1 Y1 145.3(2)
C13 N2 C18 128.7(3)
C13 N2 Y1 96.46(19)
C18 N2 Y1 104.4(2)
C24 N3 C23 120.1(3)
C24 N3 Y1 137.8(2)
C23 N3 Y1 101.81(17)
C24 N4 C29 129.8(3)
C53 N5 C41 128.4(3)
C53 N5 Y2 89.71(19)
C41 N5 Y2 141.8(2)
C53 N6 C58 130.4(3)
C53 N6 Y2 98.1(2)
C58 N6 Y2 102.66(19)
C64 N7 C63 118.5(3)
C64 N7 Y2 140.7(2)
C63 N7 Y2 100.24(18)
C64 N8 C69 130.8(3)
C2 C1 C6 120.7(3)
C2 C1 N1 119.8(3)
C6 C1 N1 119.3(3)
C1 C2 C3 118.3(3)
C1 C2 C7 123.5(3)
C3 C2 C7 118.1(3)
C4 C3 C2 120.9(3)
C3 C4 C5 120.6(4)
C4 C5 C6 121.3(3)
C1 C6 C5 118.1(3)
C1 C6 C10 123.7(3)
C5 C6 C10 118.2(3)
C2 C7 C8 112.1(3)
C2 C7 C9 112.9(3)
C8 C7 C9 109.9(3)
C6 C10 C11 113.4(3)
C6 C10 C12 110.9(3)
C11 C10 C12 108.3(3)
N1 C13 N2 110.7(3)
N1 C13 C14 127.1(3)
N2 C13 C14 122.1(3)
N1 C13 Y1 62.85(18)
N2 C13 Y1 54.62(17)
C14 C13 Y1 152.9(2)
C15 C14 C17 107.8(3)
C15 C14 C13 109.2(3)
C17 C14 C13 115.2(3)
C15 C14 C16 111.0(3)
C17 C14 C16 107.4(3)
C13 C14 C16 106.1(3)
C19 C18 C23 121.3(3)
C19 C18 N2 119.4(3)
C23 C18 N2 118.1(3)
C19 C18 Y1 140.6(2)
C23 C18 Y1 77.22(18)
N2 C18 Y1 47.75(15)
C18 C19 C20 120.8(3)
C21 C20 C19 118.5(3)
C20 C21 C22 122.0(3)
C21 C22 C23 120.5(3)
C18 C23 N3 118.5(3)
C18 C23 C22 116.9(3)
N3 C23 C22 124.0(3)
C18 C23 Y1 75.65(17)
N3 C23 Y1 50.66(14)
C22 C23 Y1 144.0(2)
N4 C24 N3 120.1(3)
N4 C24 C25 123.9(3)
N3 C24 C25 116.0(3)
C28 C25 C27 109.1(3)
C28 C25 C24 110.6(3)
C27 C25 C24 110.9(3)
C28 C25 C26 106.7(3)
C27 C25 C26 107.2(3)
C24 C25 C26 112.1(3)
N4 C29 C30 120.1(3)
N4 C29 C34 119.4(3)
C30 C29 C34 119.7(3)
C29 C30 C31 119.1(3)
C29 C30 C35 122.3(3)
C31 C30 C35 118.5(3)
C32 C31 C30 121.0(4)
C33 C32 C31 119.8(3)
C32 C33 C34 121.3(4)
C33 C34 C29 118.9(3)
C33 C34 C38 119.2(3)
C29 C34 C38 121.8(3)
C37 C35 C30 114.3(3)
C37 C35 C36 110.2(3)
C30 C35 C36 109.8(3)
C34 C38 C39 109.8(3)
C34 C38 C40 114.3(3)
C39 C38 C40 109.3(3)
C42 C41 C46 119.3(3)
C42 C41 N5 122.0(3)
C46 C41 N5 118.4(3)
C43 C42 C41 119.4(3)
C43 C42 C47 117.8(3)
C41 C42 C47 122.8(3)
C44 C43 C42 121.2(4)
C45 C44 C43 119.1(4)
C46 C45 C44 121.6(4)
C45 C46 C41 119.2(3)
C45 C46 C50 121.1(3)
C41 C46 C50 119.7(3)
C42 C47 C49 111.3(3)
C42 C47 C48 113.4(4)
C49 C47 C48 109.0(3)
C51 C50 C46 109.9(3)
C51 C50 C52 110.5(3)
C46 C50 C52 113.5(3)
N6 C53 N5 111.4(3)
N6 C53 C54 121.4(3)
N5 C53 C54 127.1(3)
N6 C53 Y2 53.84(17)
N5 C53 Y2 61.85(17)
C54 C53 Y2 158.9(2)
C56 C54 C57 107.6(3)
C56 C54 C53 110.6(3)
C57 C54 C53 115.1(3)
C56 C54 C55 109.3(3)
C57 C54 C55 108.8(3)
C53 C54 C55 105.3(3)
C59 C58 N6 122.4(3)
C59 C58 C63 118.0(3)
N6 C58 C63 118.4(3)
C59 C58 Y2 141.9(2)
N6 C58 Y2 49.32(16)
C63 C58 Y2 76.0(2)
C60 C59 C58 122.1(3)
C61 C60 C59 119.4(4)
C62 C61 C60 120.0(4)
C61 C62 C63 122.6(3)
C62 C63 N7 124.7(3)
C62 C63 C58 118.0(3)
N7 C63 C58 116.8(3)
C62 C63 Y2 141.2(2)
N7 C63 Y2 51.13(15)
C58 C63 Y2 75.8(2)
N8 C64 N7 121.1(3)
N8 C64 C65 124.3(3)
N7 C64 C65 114.6(3)
C66 C65 C67 109.0(3)
C66 C65 C68 109.3(3)
C67 C65 C68 106.9(3)
C66 C65 C64 109.4(3)
C67 C65 C64 110.1(3)
C68 C65 C64 112.0(3)
N8 C69 C70 119.5(3)
N8 C69 C74 119.1(3)
C70 C69 C74 120.5(3)
C71 C70 C69 118.3(3)
C71 C70 C75 120.4(3)
C69 C70 C75 121.3(3)
C72 C71 C70 121.6(3)
C73 C72 C71 120.1(3)
C72 C73 C74 120.9(3)
C73 C74 C69 118.5(3)
C73 C74 C78 119.5(3)
C69 C74 C78 121.8(3)
C70 C75 C77 113.2(3)
C70 C75 C76 109.5(3)
C77 C75 C76 111.1(3)
C74 C78 C79 110.5(3)
C74 C78 C80 113.9(3)
C79 C78 C80 109.7(3)
C2S O1S C1S 113.5(3)
C2S O1S Y1 131.7(2)
C1S O1S Y1 113.05(19)
C3S O2S C4S 111.5(2)
C3S O2S Y2 125.75(18)
C4S O2S Y2 122.57(17)
O1S C2S C3S 110.8(3)
O2S C3S C2S 113.4(3)
C6S C5S C10S 120.0
C7S C6S C5S 120.0
C6S C7S C8S 120.0
C9S C8S C7S 120.0
C8S C9S C10S 120.0
C9S C10S C5S 120.0
C12S C11S C16S 120.0
C11S C12S C13S 120.0
C14S C13S C12S 120.0
C13S C14S C15S 120.0
C16S C15S C14S 120.0
C15S C16S C11S 120.0
C18S C17S C22S 120.0
C19S C18S C17S 120.0
C18S C19S C20S 120.0
C19S C20S C21S 120.0
C22S C21S C20S 120.0
C21S C22S C17S 120.0
C24S C23S C28S 120.0
C23S C24S C25S 120.0
C26S C25S C24S 120.0
C25S C26S C27S 120.0
C28S C27S C26S 120.0
C27S C28S C23S 120.0
C30S C29S C34S 120.0
C31S C30S C29S 120.0
C30S C31S C32S 120.0
C33S C32S C31S 120.0
C32S C33S C34S 120.0
C33S C34S C29S 120.0
C36S C35S C40S 120.0
C35S C36S C37S 120.0
C38S C37S C36S 120.0
C37S C38S C39S 120.0
C40S C39S C38S 120.0
C39S C40S C35S 120.0

loop_
_geom_bond_atom_site_label_1
_geom_bond_atom_site_label_2
_geom_bond_distance
Y1 O1 2.263(2)
Y1 O2 2.268(2)
Y1 N2 2.274(3)
Y1 N3 2.366(2)
Y1 O1S 2.413(2)
Y1 N1 2.466(3)
Y1 C13 2.771(4)
Y1 C18 2.974(3)
Y1 C23 2.994(3)
Y1 Y2 3.6160(5)
Y2 O1 2.218(2)
Y2 O2 2.270(2)
Y2 N6 2.277(3)
Y2 N7 2.320(3)
Y2 N5 2.463(2)
Y2 O2S 2.504(2)
Y2 C53 2.793(3)
Y2 C58 2.930(4)
Y2 C63 2.933(3)
O1 C81 1.415(4)
O2 C82 1.442(4)
N1 C13 1.331(4)
N1 C1 1.443(4)
N2 C13 1.348(4)
N2 C18 1.433(4)
N3 C24 1.376(4)
N3 C23 1.414(4)
N4 C24 1.310(4)
N4 C29 1.401(4)
N5 C53 1.330(4)
N5 C41 1.448(4)
N6 C53 1.329(4)
N6 C58 1.411(4)
N7 C64 1.379(4)
N7 C63 1.428(4)
N8 C64 1.296(4)
N8 C69 1.404(4)
C1 C2 1.407(4)
C1 C6 1.408(5)
C2 C3 1.416(5)
C2 C7 1.512(5)
C3 C4 1.365(5)
C4 C5 1.369(5)
C5 C6 1.409(5)
C6 C10 1.513(5)
C7 C8 1.535(5)
C7 C9 1.536(5)
C10 C11 1.529(6)
C10 C12 1.535(5)
C13 C14 1.545(5)
C14 C15 1.524(4)
C14 C17 1.526(5)
C14 C16 1.548(4)
C18 C19 1.386(4)
C18 C23 1.400(4)
C19 C20 1.392(4)
C20 C21 1.372(5)
C21 C22 1.375(4)
C22 C23 1.425(4)
C24 C25 1.539(4)
C25 C28 1.525(5)
C25 C27 1.533(5)
C25 C26 1.546(4)
C29 C30 1.402(5)
C29 C34 1.419(5)
C30 C31 1.404(5)
C30 C35 1.520(5)
C31 C32 1.385(5)
C32 C33 1.371(5)
C33 C34 1.401(5)
C34 C38 1.502(5)
C35 C37 1.511(5)
C35 C36 1.544(5)
C38 C39 1.509(5)
C38 C40 1.532(5)
C41 C42 1.391(5)
C41 C46 1.411(5)
C42 C43 1.385(5)
C42 C47 1.515(5)
C43 C44 1.375(5)
C44 C45 1.373(5)
C45 C46 1.372(5)
C46 C50 1.529(5)
C47 C49 1.522(5)
C47 C48 1.531(6)
C50 C51 1.528(5)
C50 C52 1.543(5)
C53 C54 1.545(5)
C54 C56 1.524(5)
C54 C57 1.533(5)
C54 C55 1.551(5)
C58 C59 1.401(5)
C58 C63 1.429(4)
C59 C60 1.378(5)
C60 C61 1.374(5)
C61 C62 1.371(5)
C62 C63 1.386(5)
C64 C65 1.558(5)
C65 C66 1.523(5)
C65 C67 1.527(5)
C65 C68 1.533(5)
C69 C70 1.409(4)
C69 C74 1.418(5)
C70 C71 1.393(5)
C70 C75 1.515(5)
C71 C72 1.387(5)
C72 C73 1.373(5)
C73 C74 1.407(5)
C74 C78 1.508(5)
C75 C77 1.521(5)
C75 C76 1.536(5)
C78 C79 1.516(5)
C78 C80 1.556(5)
O1S C2S 1.439(4)
O1S C1S 1.445(4)
O2S C3S 1.431(4)
O2S C4S 1.440(4)
C2S C3S 1.505(5)
C5S C6S 1.3900
C5S C10S 1.3900
C6S C7S 1.3900
C7S C8S 1.3900
C8S C9S 1.3900
C9S C10S 1.3900
C11S C12S 1.3900
C11S C16S 1.3900
C12S C13S 1.3900
C13S C14S 1.3900
C14S C15S 1.3900
C15S C16S 1.3900
C17S C18S 1.3900
C17S C22S 1.3900
C18S C19S 1.3900
C19S C20S 1.3900
C20S C21S 1.3900
C21S C22S 1.3900
C23S C24S 1.3900
C23S C28S 1.3900
C24S C25S 1.3900
C25S C26S 1.3900
C26S C27S 1.3900
C27S C28S 1.3900
C29S C30S 1.3900
C29S C34S 1.3900
C30S C31S 1.3900
C31S C32S 1.3900
C32S C33S 1.3900
C33S C34S 1.3900
C35S C36S 1.3900
C35S C40S 1.3900
C36S C37S 1.3900
C37S C38S 1.3900
C38S C39S 1.3900
C39S C40S 1.3900
